data_4301621
loop_
_publ_author_name
'Eugenio Coronado'
'Carlos Gim\'enez-Saiz'
'Francisco M. Romero'
'Ana Taraz\'on'

_publ_section_title
;
Metal Complexes of a Picolinate-Based Nitronyl Nitroxide Free Radical
;
_journal_name_full 'Inorganic Chemistry'
_journal_page_first 2205
_journal_page_last 2214
_journal_paper_doi 10.1021/ic802218j
_journal_volume 48
_journal_year 2009
_chemical_formula_moiety '(C26 H30 N6 O8 Zn), 3(H2 O)'
_chemical_formula_sum 'C26 H36 N6 O11 Zn'
_chemical_formula_weight 673.98
_chemical_name_systematic
;
 ?
;
_space_group_IT_number 52
_symmetry_cell_setting orthorhombic
_symmetry_space_group_name_Hall '-P 2a 2bc'
_symmetry_space_group_name_H-M 'P n n a'
_atom_sites_solution_hydrogens geom
_atom_sites_solution_primary direct
_atom_sites_solution_secondary difmap
_audit_creation_method SHELXL-97
_cell_angle_alpha 90.00
_cell_angle_beta 90.00
_cell_angle_gamma 90.00
_cell_formula_units_Z 4
_cell_length_a 7.53970(10)
_cell_length_b 27.9622(4)
_cell_length_c 13.9281(2)
_cell_measurement_reflns_used 3824
_cell_measurement_temperature 293(2)
_cell_measurement_theta_max 27.485
_cell_measurement_theta_min 0.998
_cell_volume 2936.41(7)
_computing_cell_refinement 'HKL Scalepack (Otwinowski & Minor 1997)'
_computing_data_collection 'Collect (Nonius BV, 1997-2000)'
_computing_data_reduction
;
HKL Denzo and Scalepack (Otwinowski & Minor 1997)
;
_computing_publication_material 'WinGX publication routines (Farrugia, 1999)'
_computing_structure_refinement 'SHELXL-97 (Sheldrick, 1997)'
_computing_structure_solution 'SIR97 (Altomare et al., 1997)'
_diffrn_ambient_temperature 293(2)
_diffrn_detector_area_resol_mean 9
_diffrn_measured_fraction_theta_full 0.998
_diffrn_measured_fraction_theta_max 0.998
_diffrn_measurement_device_type KappaCCD
_diffrn_measurement_method CCD
_diffrn_radiation_monochromator 'horizonally mounted graphite crystal'
_diffrn_radiation_source 'fine-focus sealed tube'
_diffrn_radiation_type MoK\a
_diffrn_radiation_wavelength 0.71073
_diffrn_reflns_av_R_equivalents 0.0515
_diffrn_reflns_av_sigmaI/netI 0.0543
_diffrn_reflns_limit_h_max 9
_diffrn_reflns_limit_h_min -9
_diffrn_reflns_limit_k_max 35
_diffrn_reflns_limit_k_min -36
_diffrn_reflns_limit_l_max 18
_diffrn_reflns_limit_l_min -17
_diffrn_reflns_number 6274
_diffrn_reflns_theta_full 27.47
_diffrn_reflns_theta_max 27.47
_diffrn_reflns_theta_min 2.63
_exptl_absorpt_coefficient_mu 0.907
_exptl_absorpt_correction_type none
_exptl_crystal_colour green
_exptl_crystal_density_diffrn 1.525
_exptl_crystal_density_method 'not measured'
_exptl_crystal_description prism
_exptl_crystal_F_000 1408
_exptl_crystal_size_max 0.30
_exptl_crystal_size_mid 0.15
_exptl_crystal_size_min 0.10
_refine_diff_density_max 0.231
_refine_diff_density_min -0.346
_refine_diff_density_rms 0.058
_refine_ls_extinction_method none
_refine_ls_goodness_of_fit_ref 0.957
_refine_ls_hydrogen_treatment mixed
_refine_ls_matrix_type full
_refine_ls_number_parameters 213
_refine_ls_number_reflns 3365
_refine_ls_number_restraints 5
_refine_ls_restrained_S_all 0.957
_refine_ls_R_factor_all 0.0890
_refine_ls_R_factor_gt 0.0417
_refine_ls_shift/su_max 0.000
_refine_ls_shift/su_mean 0.000
_refine_ls_structure_factor_coef Fsqd
_refine_ls_weighting_details 'calc w=1/[\s^2^(Fo^2^)+(0.0776P)^2^+0.0000P] where P=(Fo^2^+2Fc^2^)/3'
_refine_ls_weighting_scheme calc
_refine_ls_wR_factor_gt 0.1087
_refine_ls_wR_factor_ref 0.1289
_reflns_number_gt 2052
_reflns_number_total 3365
_reflns_threshold_expression >2sigma(I)
_cod_data_source_file ic802218j_si_002_3.cif
_cod_data_source_block compound6
_cod_depositor_comments
;
The following automatic conversions were performed:
'_symmetry_cell_setting' value 'Orthorhombic' changed to 'orthorhombic'
according to '/home/saulius/struct/CIF-dictionaries/cif_core.dic'
dictionary named 'cif_core.dic' version 2.4.1 from 2010-06-29.

Automatic conversion script
Id: cif_fix_enum 1527 2010-12-29 10:47:43Z saulius 
;
_cod_database_code 4301621

loop_
_symmetry_equiv_pos_as_xyz
'x, y, z'
'-x+1/2, -y, z'
'x, -y+1/2, -z+1/2'
'-x+1/2, y+1/2, -z+1/2'
'-x, -y, -z'
'x-1/2, y, -z'
'-x, y-1/2, z-1/2'
'x-1/2, -y-1/2, z-1/2'

loop_
_atom_site_label
_atom_site_type_symbol
_atom_site_fract_x
_atom_site_fract_y
_atom_site_fract_z
_atom_site_U_iso_or_equiv
_atom_site_adp_type
_atom_site_occupancy
_atom_site_symmetry_multiplicity
_atom_site_calc_flag
_atom_site_refinement_flags
_atom_site_disorder_assembly
_atom_site_disorder_group
Zn1 Zn 0.80134(6) 0.2500 0.2500 0.03567(17) Uani 1 2 d S . .
C1 C 0.7410(4) 0.22647(10) 0.4471(2) 0.0370(7) Uani 1 1 d . . .
C2 C 0.7445(4) 0.22537(11) 0.5461(2) 0.0455(8) Uani 1 1 d . . .
H2 H 0.6953 0.1997 0.5792 0.055 Uiso 1 1 calc R . .
C3 C 0.8216(4) 0.26261(11) 0.5951(2) 0.0459(8) Uani 1 1 d . . .
H3 H 0.8273 0.2620 0.6618 0.055 Uiso 1 1 calc R . .
C4 C 0.8906(4) 0.30084(10) 0.5451(2) 0.0401(7) Uani 1 1 d . . .
H4 H 0.9418 0.3265 0.5772 0.048 Uiso 1 1 calc R . .
C5 C 0.8817(4) 0.30000(9) 0.44550(19) 0.0329(6) Uani 1 1 d . . .
C6 C 0.9422(4) 0.34060(9) 0.38684(19) 0.0315(6) Uani 1 1 d . . .
C7 C 1.0552(4) 0.38789(9) 0.2601(2) 0.0340(6) Uani 1 1 d . . .
C8 C 0.9528(4) 0.42001(9) 0.3324(2) 0.0380(7) Uani 1 1 d . . .
C9 C 1.0013(5) 0.39497(11) 0.1559(2) 0.0493(8) Uani 1 1 d . . .
H9A H 1.0701 0.3742 0.1157 0.074 Uiso 1 1 calc R . .
H9B H 1.0221 0.4276 0.1376 0.074 Uiso 1 1 calc R . .
H9C H 0.8776 0.3876 0.1486 0.074 Uiso 1 1 calc R . .
C10 C 1.2561(4) 0.38995(11) 0.2716(2) 0.0463(8) Uani 1 1 d . . .
H10A H 1.2860 0.3879 0.3385 0.070 Uiso 1 1 calc R . .
H10B H 1.2996 0.4195 0.2458 0.070 Uiso 1 1 calc R . .
H10C H 1.3091 0.3637 0.2377 0.070 Uiso 1 1 calc R . .
C11 C 0.7621(5) 0.43058(12) 0.3010(3) 0.0574(9) Uani 1 1 d . . .
H11A H 0.7088 0.4019 0.2766 0.086 Uiso 1 1 calc R . .
H11B H 0.7629 0.4546 0.2517 0.086 Uiso 1 1 calc R . .
H11C H 0.6952 0.4419 0.3551 0.086 Uiso 1 1 calc R . .
C12 C 1.0489(5) 0.46524(10) 0.3628(2) 0.0526(9) Uani 1 1 d . . .
H12A H 0.9793 0.4819 0.4098 0.079 Uiso 1 1 calc R . .
H12B H 1.0664 0.4854 0.3078 0.079 Uiso 1 1 calc R . .
H12C H 1.1619 0.4570 0.3899 0.079 Uiso 1 1 calc R . .
C13 C 0.6497(4) 0.18805(10) 0.3861(2) 0.0442(8) Uani 1 1 d . . .
N1 N 0.8107(3) 0.26325(8) 0.39722(17) 0.0326(5) Uani 1 1 d . . .
N2 N 0.9983(3) 0.33937(7) 0.29594(16) 0.0303(5) Uani 1 1 d . . .
N3 N 0.9363(3) 0.38699(8) 0.41620(17) 0.0394(6) Uani 1 1 d . . .
O1 O 1.0234(3) 0.30141(6) 0.24492(13) 0.0348(4) Uani 1 1 d . . .
O2 O 0.8918(4) 0.40147(7) 0.49848(17) 0.0664(7) Uani 1 1 d . . .
O3 O 0.6457(3) 0.19528(7) 0.29661(16) 0.0489(5) Uani 1 1 d . . .
O4 O 0.5873(3) 0.15331(7) 0.42969(17) 0.0595(6) Uani 1 1 d . . .
O1W O 0.5061(4) 0.05366(10) 0.4012(2) 0.0751(8) Uani 1 1 d D . .
H1WA H 0.585(4) 0.0431(12) 0.433(3) 0.090 Uiso 1 1 d D . .
H1WB H 0.507(5) 0.0826(7) 0.408(3) 0.090 Uiso 1 1 d D . .
O2W O 0.7500 0.5000 -0.0026(3) 0.0756(11) Uani 1 2 d SD . .
H2W H 0.677(3) 0.5126(14) -0.0384(14) 0.091 Uiso 1 1 d D . .

loop_
_atom_site_aniso_label
_atom_site_aniso_U_11
_atom_site_aniso_U_22
_atom_site_aniso_U_33
_atom_site_aniso_U_23
_atom_site_aniso_U_13
_atom_site_aniso_U_12
Zn1 0.0420(3) 0.0317(3) 0.0333(3) -0.00015(19) 0.000 0.000
C1 0.0356(15) 0.0326(16) 0.0430(17) 0.0079(13) 0.0091(14) 0.0052(13)
C2 0.0465(18) 0.0423(19) 0.0477(18) 0.0169(15) 0.0153(16) 0.0071(15)
C3 0.053(2) 0.0545(19) 0.0305(15) 0.0094(13) 0.0074(14) 0.0166(15)
C4 0.0429(18) 0.0419(17) 0.0356(15) -0.0005(13) 0.0037(14) 0.0110(14)
C5 0.0339(15) 0.0345(15) 0.0302(14) 0.0003(12) 0.0066(12) 0.0083(12)
C6 0.0326(14) 0.0294(14) 0.0324(15) -0.0017(11) 0.0048(12) 0.0039(11)
C7 0.0405(16) 0.0263(13) 0.0352(16) 0.0047(11) 0.0002(13) -0.0008(11)
C8 0.0465(17) 0.0275(14) 0.0400(17) -0.0019(12) 0.0014(13) 0.0020(12)
C9 0.072(2) 0.0384(16) 0.0376(18) 0.0051(13) -0.0037(16) -0.0002(15)
C10 0.0443(17) 0.0406(18) 0.054(2) 0.0049(14) 0.0038(15) -0.0032(14)
C11 0.054(2) 0.0495(19) 0.069(2) -0.0013(18) -0.0027(19) 0.0160(17)
C12 0.075(2) 0.0308(16) 0.052(2) -0.0078(14) -0.0037(17) -0.0074(15)
C13 0.0375(17) 0.0355(16) 0.060(2) 0.0044(14) 0.0142(15) 0.0002(13)
N1 0.0321(13) 0.0307(12) 0.0349(13) 0.0027(9) 0.0049(10) 0.0035(9)
N2 0.0351(12) 0.0247(11) 0.0312(12) -0.0045(10) 0.0000(10) 0.0009(9)
N3 0.0511(15) 0.0336(13) 0.0333(14) -0.0036(10) 0.0079(12) 0.0033(11)
O1 0.0443(11) 0.0256(9) 0.0346(10) -0.0048(8) 0.0083(9) 0.0006(8)
O2 0.109(2) 0.0470(13) 0.0427(13) -0.0134(11) 0.0230(14) 0.0030(14)
O3 0.0516(13) 0.0456(12) 0.0494(13) -0.0027(10) 0.0058(11) -0.0140(10)
O4 0.0640(15) 0.0425(12) 0.0719(16) 0.0115(11) 0.0177(13) -0.0116(11)
O1W 0.084(2) 0.0605(16) 0.080(2) 0.0157(16) -0.0091(15) -0.0035(15)
O2W 0.048(2) 0.063(2) 0.116(3) 0.000 0.000 0.0093(18)

loop_
_atom_type_symbol
_atom_type_description
_atom_type_scat_dispersion_real
_atom_type_scat_dispersion_imag
_atom_type_scat_source
Zn Zn 0.2839 1.4301 'International Tables Vol C Tables 4.2.6.8 and 6.1.1.4'
C C 0.0033 0.0016 'International Tables Vol C Tables 4.2.6.8 and 6.1.1.4'
H H 0.0000 0.0000 'International Tables Vol C Tables 4.2.6.8 and 6.1.1.4'
N N 0.0061 0.0033 'International Tables Vol C Tables 4.2.6.8 and 6.1.1.4'
O O 0.0106 0.0060 'International Tables Vol C Tables 4.2.6.8 and 6.1.1.4'

loop_
_geom_angle_atom_site_label_1
_geom_angle_atom_site_label_2
_geom_angle_atom_site_label_3
_geom_angle
_geom_angle_site_symmetry_1
_geom_angle_site_symmetry_3
_geom_angle_publ_flag
O3 Zn1 O3 109.55(13) . 3 ?
O3 Zn1 N1 101.52(9) . 3 ?
O3 Zn1 N1 80.76(9) 3 3 ?
O3 Zn1 N1 80.76(9) . . ?
O3 Zn1 N1 101.52(9) 3 . ?
N1 Zn1 N1 176.11(12) 3 . ?
O3 Zn1 O1 159.59(8) . . ?
O3 Zn1 O1 86.43(8) 3 . ?
N1 Zn1 O1 93.35(8) 3 . ?
N1 Zn1 O1 83.69(8) . . ?
O3 Zn1 O1 86.43(8) . 3 ?
O3 Zn1 O1 159.59(8) 3 3 ?
N1 Zn1 O1 83.69(8) 3 3 ?
N1 Zn1 O1 93.35(8) . 3 ?
O1 Zn1 O1 81.35(10) . 3 ?
N1 C1 C2 121.7(3) . . ?
N1 C1 C13 115.1(3) . . ?
C2 C1 C13 123.2(3) . . ?
C3 C2 C1 119.2(3) . . ?
C3 C2 H2 120.4 . . ?
C1 C2 H2 120.4 . . ?
C2 C3 C4 119.8(3) . . ?
C2 C3 H3 120.1 . . ?
C4 C3 H3 120.1 . . ?
C3 C4 C5 118.3(3) . . ?
C3 C4 H4 120.9 . . ?
C5 C4 H4 120.9 . . ?
N1 C5 C4 122.3(3) . . ?
N1 C5 C6 115.9(2) . . ?
C4 C5 C6 121.8(3) . . ?
N2 C6 N3 108.7(2) . . ?
N2 C6 C5 127.2(2) . . ?
N3 C6 C5 123.9(2) . . ?
N2 C7 C9 110.9(2) . . ?
N2 C7 C10 106.4(2) . . ?
C9 C7 C10 111.2(2) . . ?
N2 C7 C8 99.5(2) . . ?
C9 C7 C8 114.2(2) . . ?
C10 C7 C8 113.8(2) . . ?
N3 C8 C12 109.7(2) . . ?
N3 C8 C11 105.3(2) . . ?
C12 C8 C11 111.5(3) . . ?
N3 C8 C7 101.0(2) . . ?
C12 C8 C7 115.1(3) . . ?
C11 C8 C7 113.1(3) . . ?
C7 C9 H9A 109.5 . . ?
C7 C9 H9B 109.5 . . ?
H9A C9 H9B 109.5 . . ?
C7 C9 H9C 109.5 . . ?
H9A C9 H9C 109.5 . . ?
H9B C9 H9C 109.5 . . ?
C7 C10 H10A 109.5 . . ?
C7 C10 H10B 109.5 . . ?
H10A C10 H10B 109.5 . . ?
C7 C10 H10C 109.5 . . ?
H10A C10 H10C 109.5 . . ?
H10B C10 H10C 109.5 . . ?
C8 C11 H11A 109.5 . . ?
C8 C11 H11B 109.5 . . ?
H11A C11 H11B 109.5 . . ?
C8 C11 H11C 109.5 . . ?
H11A C11 H11C 109.5 . . ?
H11B C11 H11C 109.5 . . ?
C8 C12 H12A 109.5 . . ?
C8 C12 H12B 109.5 . . ?
H12A C12 H12B 109.5 . . ?
C8 C12 H12C 109.5 . . ?
H12A C12 H12C 109.5 . . ?
H12B C12 H12C 109.5 . . ?
O4 C13 O3 126.9(3) . . ?
O4 C13 C1 116.6(3) . . ?
O3 C13 C1 116.5(2) . . ?
C5 N1 C1 118.8(2) . . ?
C5 N1 Zn1 130.06(18) . . ?
C1 N1 Zn1 111.00(19) . . ?
O1 N2 C6 126.1(2) . . ?
O1 N2 C7 121.1(2) . . ?
C6 N2 C7 112.4(2) . . ?
O2 N3 C6 126.0(2) . . ?
O2 N3 C8 122.3(2) . . ?
C6 N3 C8 110.6(2) . . ?
N2 O1 Zn1 113.97(15) . . ?
C13 O3 Zn1 114.92(19) . . ?
H1WA O1W H1WB 107(3) . . ?

loop_
_geom_bond_atom_site_label_1
_geom_bond_atom_site_label_2
_geom_bond_distance
_geom_bond_site_symmetry_2
_geom_bond_publ_flag
Zn1 O3 2.035(2) . ?
Zn1 O3 2.035(2) 3 ?
Zn1 N1 2.085(2) 3 ?
Zn1 N1 2.085(2) . ?
Zn1 O1 2.2081(19) . ?
Zn1 O1 2.2081(19) 3 ?
C1 N1 1.348(4) . ?
C1 C2 1.379(4) . ?
C1 C13 1.533(4) . ?
C2 C3 1.374(5) . ?
C2 H2 0.9300 . ?
C3 C4 1.378(4) . ?
C3 H3 0.9300 . ?
C4 C5 1.389(4) . ?
C4 H4 0.9300 . ?
C5 N1 1.339(3) . ?
C5 C6 1.471(4) . ?
C6 N2 1.335(3) . ?
C6 N3 1.361(3) . ?
C7 N2 1.508(3) . ?
C7 C9 1.520(4) . ?
C7 C10 1.524(4) . ?
C7 C8 1.555(4) . ?
C8 N3 1.493(3) . ?
C8 C12 1.518(4) . ?
C8 C11 1.531(4) . ?
C9 H9A 0.9600 . ?
C9 H9B 0.9600 . ?
C9 H9C 0.9600 . ?
C10 H10A 0.9600 . ?
C10 H10B 0.9600 . ?
C10 H10C 0.9600 . ?
C11 H11A 0.9600 . ?
C11 H11B 0.9600 . ?
C11 H11C 0.9600 . ?
C12 H12A 0.9600 . ?
C12 H12B 0.9600 . ?
C12 H12C 0.9600 . ?
C13 O4 1.238(3) . ?
C13 O3 1.263(4) . ?
N2 O1 1.292(3) . ?
N3 O2 1.261(3) . ?
O1W H1WA 0.801(18) . ?
O1W H1WB 0.814(18) . ?
O2W H2W 0.820(10) . ?

loop_
_geom_hbond_atom_site_label_D
_geom_hbond_atom_site_label_H
_geom_hbond_atom_site_label_A
_geom_hbond_distance_DH
_geom_hbond_distance_HA
_geom_hbond_distance_DA
_geom_hbond_angle_DHA
_geom_hbond_site_symmetry_A
O1W H1WA O2W 0.801(18) 1.983(19) 2.762(4) 164(4) 3
O1W H1WB O4 0.814(18) 2.09(2) 2.880(3) 164(4) .
O2W H2W O1W 0.820(10) 1.984(10) 2.788(4) 166(3) 7_665
